data_4504846
loop_
_publ_author_name
'Eisler, Dana J.'
'Puddephatt, Richard J.'

_publ_section_title
;
 Self-Assembly of Coordination Polymers from Tetraphosphinitoresorcinarene
 Complexes of Silver(I)
;
_journal_issue 1
_journal_name_full 'Crystal Growth &amp; Design'
_journal_page_first 57
_journal_paper_doi 10.1021/cg034203l
_journal_volume 5
_journal_year 2005
_chemical_formula_sum 'C150.2 H118.2 Ag4 Cl6.6 F12 O24 P4'
_chemical_formula_weight 3324.38
_chemical_name_systematic
; 
 ? 
;
_space_group_IT_number 15
_symmetry_cell_setting monoclinic
_symmetry_space_group_name_Hall '-C 2yc'
_symmetry_space_group_name_H-M 'C 1 2/c 1'
_atom_sites_solution_hydrogens geom
_atom_sites_solution_primary direct
_atom_sites_solution_secondary difmap
_audit_creation_method SHELXL-97
_cell_angle_alpha 90.00
_cell_angle_beta 98.4970(10)
_cell_angle_gamma 90.00
_cell_formula_units_Z 4
_cell_length_a 34.9491(3)
_cell_length_b 17.4843(2)
_cell_length_c 24.7004(3)
_cell_measurement_temperature 200(2)
_cell_volume 14927.8(3)
_computing_cell_refinement 'Nonius DENZO'
_computing_data_collection 'Nonius COLLECT'
_computing_data_reduction 'Nonius DENZO'
_computing_molecular_graphics 'Bruker SHELXTL'
_computing_publication_material 'Bruker SHELXTL'
_computing_structure_refinement 'SHELXL-97 (Sheldrick, 1997)'
_computing_structure_solution 'SHELXS-97 (Sheldrick, 1990)'
_diffrn_ambient_temperature 200(2)
_diffrn_measured_fraction_theta_full 0.998
_diffrn_measured_fraction_theta_max 0.998
_diffrn_measurement_device_type 'Nonius Kappa CCD'
_diffrn_measurement_method 'phi\omega scans'
_diffrn_radiation_monochromator graphite
_diffrn_radiation_source 'fine-focus sealed tube'
_diffrn_radiation_type MoK\a
_diffrn_radiation_wavelength 0.71073
_diffrn_reflns_av_R_equivalents 0.046
_diffrn_reflns_av_sigmaI/netI 0.0386
_diffrn_reflns_limit_h_max 41
_diffrn_reflns_limit_h_min -41
_diffrn_reflns_limit_k_max 20
_diffrn_reflns_limit_k_min -20
_diffrn_reflns_limit_l_max 29
_diffrn_reflns_limit_l_min -29
_diffrn_reflns_number 80466
_diffrn_reflns_theta_full 25.03
_diffrn_reflns_theta_max 25.03
_diffrn_reflns_theta_min 2.61
_exptl_absorpt_coefficient_mu 0.760
_exptl_absorpt_correction_T_max 0.8754
_exptl_absorpt_correction_T_min 0.8154
_exptl_absorpt_correction_type integration
_exptl_crystal_colour colourless
_exptl_crystal_density_diffrn 1.479
_exptl_crystal_density_method 'not measured'
_exptl_crystal_description block
_exptl_crystal_F_000 6718
_exptl_crystal_size_max 0.28
_exptl_crystal_size_mid 0.22
_exptl_crystal_size_min 0.18
_refine_diff_density_max 1.753
_refine_diff_density_min -1.254
_refine_diff_density_rms 0.123
_refine_ls_extinction_method none
_refine_ls_goodness_of_fit_ref 1.043
_refine_ls_hydrogen_treatment mixed
_refine_ls_matrix_type full
_refine_ls_number_parameters 772
_refine_ls_number_reflns 13167
_refine_ls_number_restraints 28
_refine_ls_restrained_S_all 1.056
_refine_ls_R_factor_all 0.1031
_refine_ls_R_factor_gt 0.0791
_refine_ls_shift/su_max 0.002
_refine_ls_shift/su_mean 0.000
_refine_ls_structure_factor_coef Fsqd
_refine_ls_weighting_details 'calc w=1/[\s^2^(Fo^2^)+(0.1250P)^2^+132.0000P] where P=(Fo^2^+2Fc^2^)/3'
_refine_ls_weighting_scheme calc
_refine_ls_wR_factor_gt 0.2213
_refine_ls_wR_factor_ref 0.2423
_reflns_number_gt 9752
_reflns_number_total 13167
_reflns_threshold_expression >2sigma(I)
_cod_data_source_file cg034203lsi20031030_052323.cif
_cod_data_source_block 5
_cod_depositor_comments
;
The following automatic conversions were performed:

'_symmetry_cell_setting' value 'Monoclinic' changed to 'monoclinic'
according to /home/saulius/struct/CIF-dictionaries/cif_core.dic
dictionary named 'cif_core.dic' version 2.4.1 from 2010-06-29.

Automatic conversion script
Id: cif_fix_values 1715 2011-07-08 13:25:40Z adriana 
;
_cod_original_sg_symbol_H-M C2/c
_cod_original_formula_sum 'C150.20 H118.20 Ag4 Cl6.60 F12 O24 P4'
_cod_database_code 4504846

loop_
_symmetry_equiv_pos_as_xyz
'x, y, z'
'-x, y, -z+1/2'
'x+1/2, y+1/2, z'
'-x+1/2, y+1/2, -z+1/2'
'-x, -y, -z'
'x, -y, z-1/2'
'-x+1/2, -y+1/2, -z'
'x+1/2, -y+1/2, z-1/2'

loop_
_atom_site_label
_atom_site_type_symbol
_atom_site_fract_x
_atom_site_fract_y
_atom_site_fract_z
_atom_site_U_iso_or_equiv
_atom_site_adp_type
_atom_site_occupancy
_atom_site_symmetry_multiplicity
_atom_site_calc_flag
_atom_site_refinement_flags
_atom_site_disorder_assembly
_atom_site_disorder_group
Ag1 Ag 0.722377(19) 1.28286(4) 1.32025(2) 0.0607(2) Uani 1 1 d . . .
Ag2 Ag 0.707343(14) 1.28128(3) 1.44551(2) 0.04227(18) Uani 1 1 d . . .
P1 P 0.70991(4) 1.38116(10) 1.25424(6) 0.0354(4) Uani 1 1 d . A .
P2 P 0.67685(4) 1.39863(10) 1.45562(6) 0.0355(4) Uani 1 1 d . . .
O1 O 0.66447(10) 1.4044(2) 1.23768(16) 0.0349(9) Uani 1 1 d . . .
O2 O 0.63383(11) 1.4157(3) 1.42171(16) 0.0393(10) Uani 1 1 d . A .
O3 O 0.7847(3) 1.3094(7) 1.3746(5) 0.050(3) Uiso 0.50 1 d P A 1
O5 O 0.7152(4) 1.1628(7) 1.3340(5) 0.068(3) Uiso 0.50 1 d P A 1
O3A O 0.7825(3) 1.2811(7) 1.3675(5) 0.051(3) Uiso 0.50 1 d P A 2
O5A O 0.6936(4) 1.1686(7) 1.3322(5) 0.062(3) Uiso 0.50 1 d P A 2
O4 O 0.77581(12) 1.2747(3) 1.4577(2) 0.0484(12) Uani 1 1 d . . .
O6 O 0.70083(19) 1.1595(3) 1.4213(3) 0.0785(17) Uani 1 1 d . . .
O7 O 0.44840(15) 1.5300(4) 1.1163(2) 0.0697(17) Uani 1 1 d . . .
O10 O 0.58184(12) 1.5240(2) 1.19870(18) 0.0409(10) Uani 1 1 d . A .
O12 O 0.61803(14) 1.5843(3) 1.2620(2) 0.0547(12) Uani 1 1 d . E .
C1A C 0.63851(15) 1.3963(3) 1.2750(2) 0.0315(12) Uani 1 1 d . A .
C2A C 0.60059(15) 1.3781(3) 1.2541(2) 0.0324(12) Uani 1 1 d . . .
C3A C 0.57510(16) 1.3714(4) 1.2919(3) 0.0385(14) Uani 1 1 d . A .
H3AA H 0.5489 1.3593 1.2787 0.046 Uiso 1 1 calc R . .
C4A C 0.58572(16) 1.3814(4) 1.3480(2) 0.0392(14) Uani 1 1 d . . .
C5A C 0.62389(16) 1.4016(3) 1.3660(2) 0.0337(13) Uani 1 1 d . A .
C6A C 0.65024(16) 1.4095(3) 1.3299(2) 0.0330(13) Uani 1 1 d . . .
H6AA H 0.6762 1.4238 1.3428 0.040 Uiso 1 1 calc R A .
C7A C 0.55672(17) 1.3693(4) 1.3877(3) 0.058(2) Uani 1 1 d D . .
H7AA H 0.5677 1.4005 1.4203 0.069 Uiso 1 1 calc R B 1
C8A C 0.5553(4) 1.2916(6) 1.4104(6) 0.044(3) Uiso 0.50 1 d PD C 1
H8AA H 0.5822 1.2751 1.4234 0.053 Uiso 0.50 1 calc PR C 1
H8AB H 0.5447 1.2569 1.3802 0.053 Uiso 0.50 1 calc PR C 1
C9A C 0.5319(4) 1.2799(8) 1.4569(6) 0.057(4) Uiso 0.50 1 d PD C 1
H9AA H 0.5460 1.3003 1.4917 0.068 Uiso 0.50 1 calc PR C 1
H9AB H 0.5065 1.3058 1.4489 0.068 Uiso 0.50 1 calc PR C 1
C1I C 0.5269(4) 1.1968(7) 1.4604(6) 0.068(4) Uiso 0.50 1 d PG C 1
C2I C 0.4913(4) 1.1657(9) 1.4387(6) 0.086(6) Uiso 0.50 1 d PG C 1
H2IA H 0.4708 1.1982 1.4231 0.103 Uiso 0.50 1 calc PR C 1
C3I C 0.4857(5) 1.0871(10) 1.4398(8) 0.153(12) Uiso 0.50 1 d PG C 1
H3IA H 0.4613 1.0658 1.4249 0.183 Uiso 0.50 1 calc PR C 1
C4I C 0.5156(7) 1.0395(7) 1.4626(10) 0.203(18) Uiso 0.50 1 d PG C 1
H4IA H 0.5118 0.9857 1.4634 0.244 Uiso 0.50 1 calc PR C 1
C5I C 0.5512(6) 1.0705(10) 1.4843(9) 0.169(14) Uiso 0.50 1 d PG C 1
H5IA H 0.5717 1.0380 1.5000 0.202 Uiso 0.50 1 calc PR C 1
C6I C 0.5568(4) 1.1491(11) 1.4832(7) 0.123(9) Uiso 0.50 1 d PG C 1
H6IA H 0.5812 1.1704 1.4981 0.148 Uiso 0.50 1 calc PR C 1
C8A1 C 0.5510(4) 1.2784(6) 1.3872(8) 0.058(4) Uiso 0.50 1 d PD D 2
H8AC H 0.5324 1.2674 1.4128 0.069 Uiso 0.50 1 calc PR D 2
H8AD H 0.5377 1.2652 1.3501 0.069 Uiso 0.50 1 calc PR D 2
C9A1 C 0.5847(5) 1.2201(9) 1.4007(9) 0.078(5) Uiso 0.50 1 d PD D 2
H9AC H 0.5964 1.2300 1.4390 0.094 Uiso 0.50 1 calc PR D 2
H9AD H 0.6044 1.2341 1.3775 0.094 Uiso 0.50 1 calc PR D 2
C1I1 C 0.5790(5) 1.1312(8) 1.3952(7) 0.085(6) Uiso 0.50 1 d PG D 2
C2I1 C 0.5694(5) 1.0968(10) 1.3443(6) 0.097(7) Uiso 0.50 1 d PG D 2
H2IB H 0.5712 1.1250 1.3119 0.116 Uiso 0.50 1 calc PR D 2
C3I1 C 0.5573(6) 1.0210(10) 1.3408(8) 0.125(9) Uiso 0.50 1 d PG D 2
H3IB H 0.5508 0.9974 1.3060 0.150 Uiso 0.50 1 calc PR D 2
C4I1 C 0.5548(7) 0.9796(8) 1.3882(10) 0.173(14) Uiso 0.50 1 d PG D 2
H4IB H 0.5465 0.9278 1.3858 0.208 Uiso 0.50 1 calc PR D 2
C5I1 C 0.5644(7) 1.0141(12) 1.4391(8) 0.197(17) Uiso 0.50 1 d PG D 2
H5IB H 0.5627 0.9858 1.4715 0.236 Uiso 0.50 1 calc PR D 2
C6I1 C 0.5765(6) 1.0899(12) 1.4426(6) 0.129(9) Uiso 0.50 1 d PG D 2
H6IB H 0.5831 1.1134 1.4774 0.154 Uiso 0.50 1 calc PR D 2
C1C C 0.72244(12) 1.3621(3) 1.18735(14) 0.0360(13) Uani 1 1 d G . .
C2C C 0.75589(13) 1.3200(3) 1.18495(18) 0.059(2) Uani 1 1 d G A .
H2CA H 0.7699 1.2990 1.2174 0.071 Uiso 1 1 calc R . .
C3C C 0.76889(14) 1.3088(4) 1.1350(2) 0.083(3) Uani 1 1 d G A .
H3CA H 0.7918 1.2800 1.1334 0.099 Uiso 1 1 calc R . .
C4C C 0.74844(19) 1.3396(4) 1.08748(18) 0.080(3) Uani 1 1 d G A .
H4CA H 0.7573 1.3320 1.0533 0.096 Uiso 1 1 calc R . .
C5C C 0.71500(19) 1.3817(4) 1.08988(15) 0.089(3) Uani 1 1 d G A .
H5CA H 0.7010 1.4028 1.0574 0.107 Uiso 1 1 calc R . .
C6C C 0.70199(13) 1.3930(3) 1.13982(19) 0.068(2) Uani 1 1 d G A .
H6CA H 0.6791 1.4217 1.1415 0.081 Uiso 1 1 calc R . .
C1D C 0.73298(12) 1.4717(2) 1.2716(2) 0.0465(16) Uani 1 1 d G . .
C2D C 0.77276(12) 1.4710(3) 1.2882(3) 0.101(4) Uani 1 1 d G A .
H2DA H 0.7863 1.4238 1.2923 0.121 Uiso 1 1 calc R . .
C3D C 0.79273(10) 1.5394(4) 1.2987(3) 0.135(6) Uani 1 1 d G A .
H3DA H 0.8199 1.5389 1.3100 0.162 Uiso 1 1 calc R . .
C4D C 0.77293(16) 1.6086(3) 1.2926(3) 0.090(3) Uani 1 1 d G A .
H4DA H 0.7866 1.6553 1.2998 0.108 Uiso 1 1 calc R . .
C5D C 0.73315(17) 1.6093(2) 1.2761(3) 0.074(3) Uani 1 1 d G A .
H5DA H 0.7196 1.6565 1.2719 0.089 Uiso 1 1 calc R . .
C6D C 0.71318(11) 1.5409(3) 1.2656(2) 0.0537(18) Uani 1 1 d G A .
H6DA H 0.6860 1.5414 1.2542 0.064 Uiso 1 1 calc R . .
C1E C 0.70441(11) 1.4832(2) 1.4448(2) 0.0424(15) Uani 1 1 d G A .
C2E C 0.68706(10) 1.5547(3) 1.4372(2) 0.0520(17) Uani 1 1 d G . .
H2EA H 0.6600 1.5599 1.4374 0.062 Uiso 1 1 calc R A .
C3E C 0.70927(16) 1.6185(2) 1.4294(2) 0.062(2) Uani 1 1 d G A .
H3EA H 0.6974 1.6674 1.4243 0.074 Uiso 1 1 calc R . .
C4E C 0.74884(15) 1.6109(3) 1.4292(3) 0.083(3) Uani 1 1 d G . .
H4EA H 0.7640 1.6546 1.4239 0.100 Uiso 1 1 calc R A .
C5E C 0.76619(10) 1.5394(3) 1.4368(3) 0.106(4) Uani 1 1 d G A .
H5EA H 0.7932 1.5342 1.4367 0.127 Uiso 1 1 calc R . .
C6E C 0.74398(12) 1.4756(3) 1.4446(3) 0.082(3) Uani 1 1 d G . .
H6EA H 0.7558 1.4267 1.4498 0.098 Uiso 1 1 calc R A .
C1F C 0.66544(11) 1.4124(3) 1.52390(12) 0.0371(14) Uani 1 1 d G A .
C2F C 0.62906(10) 1.4348(3) 1.53431(14) 0.0549(19) Uani 1 1 d G . .
H2FA H 0.6090 1.4448 1.5048 0.066 Uiso 1 1 calc R A .
C3F C 0.62199(10) 1.4425(3) 1.58796(16) 0.063(2) Uani 1 1 d G A .
H3FA H 0.5971 1.4578 1.5951 0.076 Uiso 1 1 calc R . .
C4F C 0.65130(12) 1.4278(3) 1.63120(12) 0.0563(19) Uani 1 1 d G . .
H4FA H 0.6465 1.4331 1.6679 0.068 Uiso 1 1 calc R A .
C5F C 0.68768(11) 1.4055(3) 1.62079(13) 0.0549(19) Uani 1 1 d G A .
H5FA H 0.7077 1.3955 1.6503 0.066 Uiso 1 1 calc R . .
C6F C 0.69475(9) 1.3978(3) 1.56714(16) 0.0471(16) Uani 1 1 d G . .
H6FA H 0.7196 1.3825 1.5600 0.057 Uiso 1 1 calc R A .
C1B C 0.48242(18) 1.4885(4) 1.1347(3) 0.0460(17) Uani 1 1 d . A .
C2B C 0.48111(16) 1.4100(4) 1.1330(2) 0.0396(15) Uani 1 1 d . . .
C3B C 0.51490(15) 1.3713(4) 1.1527(2) 0.0349(13) Uani 1 1 d . A .
H3BA H 0.5146 1.3170 1.1516 0.042 Uiso 1 1 calc R . .
C4B C 0.54941(15) 1.4081(3) 1.1741(2) 0.0305(12) Uani 1 1 d . . .
C5B C 0.54769(17) 1.4873(4) 1.1772(2) 0.0373(14) Uani 1 1 d . A .
C6B C 0.51467(19) 1.5284(4) 1.1570(3) 0.0439(15) Uani 1 1 d . . .
H6BA H 0.5144 1.5827 1.1586 0.053 Uiso 1 1 calc R A .
C7B C 0.58743(15) 1.3664(3) 1.1932(2) 0.0322(12) Uani 1 1 d . A .
H7BA H 0.6075 1.3900 1.1736 0.039 Uiso 1 1 calc R . .
C8B C 0.5856(2) 1.2810(4) 1.1786(3) 0.0476(16) Uani 1 1 d . . .
H8BA H 0.5682 1.2555 1.2011 0.057 Uiso 1 1 calc R A .
H8BB H 0.5737 1.2759 1.1398 0.057 Uiso 1 1 calc R . .
C9B C 0.6233(2) 1.2391(5) 1.1861(4) 0.071(2) Uani 1 1 d . A .
H9BA H 0.6353 1.2422 1.2250 0.086 Uiso 1 1 calc R . .
H9BB H 0.6411 1.2635 1.1636 0.086 Uiso 1 1 calc R . .
C1J C 0.61749(19) 1.1548(3) 1.1695(3) 0.082(3) Uani 1 1 d G . .
C2J C 0.62541(19) 1.1327(4) 1.1182(3) 0.079(3) Uani 1 1 d G A .
H2JA H 0.6352 1.1689 1.0951 0.095 Uiso 1 1 calc R . .
C3J C 0.6190(2) 1.0576(5) 1.1008(3) 0.126(5) Uani 1 1 d G A .
H3JA H 0.6244 1.0425 1.0658 0.152 Uiso 1 1 calc R . .
C4J C 0.6047(3) 1.0046(3) 1.1346(5) 0.128(5) Uani 1 1 d G A .
H4JA H 0.6003 0.9532 1.1227 0.153 Uiso 1 1 calc R . .
C5J C 0.5967(3) 1.0267(4) 1.1859(4) 0.147(6) Uani 1 1 d G A .
H5JA H 0.5870 0.9904 1.2090 0.177 Uiso 1 1 calc R . .
C6J C 0.6032(2) 1.1018(5) 1.2033(3) 0.112(4) Uani 1 1 d G A .
H6JA H 0.5978 1.1169 1.2383 0.134 Uiso 1 1 calc R . .
C8G C 0.5815(2) 1.5681(4) 1.2437(3) 0.0473(16) Uani 1 1 d . . .
O11 O 0.5551(4) 1.5725(8) 1.2671(5) 0.060(4) Uiso 0.50 1 d P E 1
O11B O 0.5534(3) 1.5999(7) 1.2582(5) 0.050(3) Uiso 0.50 1 d P E 2
C7G C 0.6250(3) 1.6331(5) 1.3094(3) 0.069(2) Uani 1 1 d . . .
H7GA H 0.6489 1.6165 1.3329 0.083 Uiso 1 1 calc R E .
H7GB H 0.6033 1.6279 1.3308 0.083 Uiso 1 1 calc R . .
C1G C 0.62890(18) 1.7163(2) 1.2939(2) 0.060(2) Uani 1 1 d G E .
C2G C 0.64158(19) 1.7361(3) 1.2451(2) 0.071(2) Uani 1 1 d G . .
H2GA H 0.6467 1.6974 1.2202 0.086 Uiso 1 1 calc R E .
C3G C 0.6467(2) 1.8126(4) 1.2326(2) 0.091(3) Uani 1 1 d G E .
H3GA H 0.6554 1.8261 1.1992 0.109 Uiso 1 1 calc R . .
C4G C 0.6392(2) 1.8693(2) 1.2690(3) 0.105(4) Uani 1 1 d G . .
H4GA H 0.6427 1.9216 1.2605 0.126 Uiso 1 1 calc R E .
C5G C 0.6265(2) 1.8495(3) 1.3179(3) 0.115(4) Uani 1 1 d G E .
H5GA H 0.6214 1.8883 1.3428 0.139 Uiso 1 1 calc R . .
C6G C 0.6214(2) 1.7730(4) 1.3304(2) 0.092(3) Uani 1 1 d G . .
H6GA H 0.6127 1.7595 1.3638 0.110 Uiso 1 1 calc R E .
O8 O 0.4816(5) 1.5780(10) 1.0450(7) 0.099(4) Uiso 0.50 1 d P F 3
O9 O 0.4226(4) 1.6233(8) 1.0610(5) 0.071(3) Uiso 0.50 1 d P F 3
C8H C 0.4581(7) 1.5827(13) 1.0690(9) 0.084(6) Uiso 0.50 1 d P F 3
C7H C 0.4250(9) 1.6739(18) 1.0096(13) 0.133(10) Uiso 0.50 1 d P F 3
H7HA H 0.4519 1.6914 1.0091 0.160 Uiso 0.50 1 calc PR F 3
H7HB H 0.4163 1.6449 0.9756 0.160 Uiso 0.50 1 calc PR F 3
C1H C 0.3995(5) 1.7391(11) 1.0144(9) 0.108(9) Uiso 0.50 1 d PG F 3
C2H C 0.3608(6) 1.7219(8) 0.9973(9) 0.107(10) Uiso 0.50 1 d PG F 3
H2HA H 0.3536 1.6722 0.9838 0.129 Uiso 0.50 1 calc PR F 3
C3H C 0.3326(4) 1.7773(11) 0.9999(9) 0.123(9) Uiso 0.50 1 d PG F 3
H3HA H 0.3061 1.7655 0.9882 0.148 Uiso 0.50 1 calc PR F 3
C4H C 0.3431(5) 1.8499(10) 1.0196(9) 0.112(8) Uiso 0.50 1 d PG F 3
H4HA H 0.3239 1.8878 1.0214 0.135 Uiso 0.50 1 calc PR F 3
C5H C 0.3819(6) 1.8671(9) 1.0367(9) 0.113(14) Uiso 0.50 1 d PG F 3
H5HA H 0.3891 1.9168 1.0501 0.136 Uiso 0.50 1 calc PR F 3
C6H C 0.4100(4) 1.8117(12) 1.0341(9) 0.121(9) Uiso 0.50 1 d PG F 3
H6HA H 0.4365 1.8235 1.0457 0.145 Uiso 0.50 1 calc PR F 3
O9A O 0.4638(3) 1.5388(5) 1.0357(4) 0.0402(19) Uiso 0.30 1 d P F 4
O8A O 0.4101(3) 1.5925(7) 1.0557(4) 0.054(3) Uiso 0.30 1 d P F 4
C8HA C 0.4416(4) 1.5567(8) 1.0666(6) 0.041(3) Uiso 0.30 1 d P F 4
C7HA C 0.4622(6) 1.5847(12) 0.9882(9) 0.042(5) Uiso 0.30 1 d P F 4
H7HC H 0.4349 1.5973 0.9741 0.050 Uiso 0.30 1 calc PR F 4
H7HD H 0.4730 1.5561 0.9594 0.050 Uiso 0.30 1 calc PR F 4
C1HA C 0.4853(5) 1.6592(11) 1.0015(9) 0.062(7) Uiso 0.30 1 d PG F 4
C2HA C 0.5239(5) 1.6541(10) 1.0251(8) 0.055(6) Uiso 0.30 1 d PG F 4
H2HB H 0.5355 1.6053 1.0326 0.066 Uiso 0.30 1 calc PR F 4
C3HA C 0.5454(5) 1.7202(13) 1.0379(11) 0.111(13) Uiso 0.30 1 d PG F 4
H3HB H 0.5717 1.7166 1.0541 0.133 Uiso 0.30 1 calc PR F 4
C4HA C 0.5284(8) 1.7915(10) 1.0271(13) 0.139(18) Uiso 0.30 1 d PG F 4
H4HB H 0.5431 1.8367 1.0358 0.166 Uiso 0.30 1 calc PR F 4
C5HA C 0.4898(8) 1.7966(10) 1.0034(13) 0.115(14) Uiso 0.30 1 d PG F 4
H5HB H 0.4782 1.8453 0.9960 0.139 Uiso 0.30 1 calc PR F 4
C6HA C 0.4683(6) 1.7305(13) 0.9906(11) 0.112(13) Uiso 0.30 1 d PG F 4
H6HB H 0.4419 1.7340 0.9745 0.135 Uiso 0.30 1 calc PR F 4
O8B O 0.4638(3) 1.5388(5) 1.0357(4) 0.0402(19) Uiso 0.20 1 d P F 5
O9B O 0.4101(3) 1.5925(7) 1.0557(4) 0.054(3) Uiso 0.20 1 d P F 5
C8HB C 0.4416(4) 1.5567(8) 1.0666(6) 0.041(3) Uiso 0.20 1 d P F 5
C7HB C 0.4031(11) 1.631(2) 1.0017(15) 0.050(8) Uiso 0.20 1 d P F 5
H7HE H 0.3799 1.6097 0.9790 0.061 Uiso 0.20 1 calc PR F 5
H7HF H 0.4256 1.6245 0.9820 0.061 Uiso 0.20 1 calc PR F 5
C1HB C 0.3967(6) 1.7182(12) 1.0125(11) 0.027(7) Uiso 0.20 1 d PG F 5
C2HB C 0.4246(5) 1.7729(16) 1.0306(13) 0.069(12) Uiso 0.20 1 d PG F 5
H2HC H 0.4513 1.7597 1.0354 0.083 Uiso 0.20 1 calc PR F 5
C3HB C 0.4135(8) 1.8469(14) 1.0417(16) 0.072(12) Uiso 0.20 1 d PG F 5
H3HC H 0.4325 1.8842 1.0540 0.087 Uiso 0.20 1 calc PR F 5
C4HB C 0.3745(10) 1.8662(12) 1.0347(16) 0.069(19) Uiso 0.20 1 d PG F 5
H4HC H 0.3669 1.9168 1.0422 0.083 Uiso 0.20 1 calc PR F 5
C5HB C 0.3466(6) 1.8116(16) 1.0166(15) 0.070(11) Uiso 0.20 1 d PG F 5
H5HC H 0.3200 1.8248 1.0118 0.085 Uiso 0.20 1 calc PR F 5
C6HB C 0.3577(6) 1.7376(14) 1.0055(12) 0.046(10) Uiso 0.20 1 d PG F 5
H6HC H 0.3387 1.7002 0.9931 0.056 Uiso 0.20 1 calc PR F 5
C10A C 0.7945(2) 1.2909(4) 1.4202(3) 0.0505(18) Uani 1 1 d . A .
C11A C 0.8378(2) 1.3076(5) 1.4385(3) 0.066(2) Uani 1 1 d D . .
C12A C 0.6990(3) 1.1337(5) 1.3747(4) 0.064(2) Uani 1 1 d . A .
C13A C 0.6906(3) 1.0476(7) 1.3686(5) 0.103(4) Uani 1 1 d D . .
F1 F 0.8458(4) 1.3762(7) 1.4269(6) 0.093(4) Uiso 0.50 1 d PD A 1
F2 F 0.8589(3) 1.2657(6) 1.4036(4) 0.068(3) Uiso 0.50 1 d PD A 1
F3 F 0.8513(3) 1.2896(6) 1.4898(4) 0.059(3) Uiso 0.50 1 d PD A 1
F1A F 0.8410(3) 1.3852(6) 1.4562(6) 0.086(3) Uiso 0.50 1 d PD A 2
F2A F 0.8599(3) 1.3080(8) 1.4022(5) 0.089(3) Uiso 0.50 1 d PD A 2
F3A F 0.8543(3) 1.2647(6) 1.4792(4) 0.058(3) Uiso 0.50 1 d PD A 2
F4 F 0.6716(5) 1.0186(8) 1.4069(6) 0.115(4) Uiso 0.50 1 d PD A 1
F5 F 0.7235(6) 1.0115(15) 1.3663(12) 0.186(10) Uiso 0.50 1 d PD A 1
F6 F 0.6654(4) 1.0337(8) 1.3240(6) 0.097(4) Uiso 0.50 1 d PD A 1
F4A F 0.7020(4) 1.0098(8) 1.4159(6) 0.110(4) Uiso 0.50 1 d PD A 2
F5A F 0.7166(4) 1.0148(8) 1.3389(6) 0.097(4) Uiso 0.50 1 d PD A 2
F6A F 0.6552(5) 1.0323(12) 1.3498(10) 0.159(8) Uiso 0.50 1 d PD A 2
Cl11 Cl 0.5594(3) 1.7227(5) 1.1347(4) 0.219(3) Uiso 0.80 1 d PD . .
Cl12 Cl 0.48423(19) 1.7384(4) 1.1637(3) 0.169(2) Uiso 0.80 1 d PD . .
C100 C 0.5354(4) 1.7688(9) 1.1850(7) 0.144(7) Uiso 0.35 1 d PD G 1
H10A H 0.5471 1.7696 1.2245 0.172 Uiso 0.35 1 calc PR G 1
Cl10 Cl 0.5329(8) 1.8582(12) 1.1419(13) 0.319(15) Uiso 0.35 1 d PD G 1
C101 C 0.5354(4) 1.7688(9) 1.1850(7) 0.144(7) Uiso 0.45 1 d PD G 2
H10B H 0.5451 1.7476 1.2221 0.172 Uiso 0.45 1 calc PR G 2
Cl14 Cl 0.5314(6) 1.8675(10) 1.1890(10) 0.297(10) Uiso 0.45 1 d PD G 2
C200 C 0.5440(7) 1.1118(19) 1.3155(19) 0.15(2) Uiso 0.30 1 d PD H 1
H20A H 0.5396 1.1195 1.3542 0.182 Uiso 0.30 1 calc PR H 1
Cl22 Cl 0.5102(3) 1.1699(6) 1.2739(4) 0.110(3) Uiso 0.30 1 d PD . 1
Cl21 Cl 0.5914(6) 1.1475(13) 1.3104(9) 0.202(8) Uiso 0.30 1 d PD H 1
Cl20 Cl 0.5304(11) 1.017(2) 1.2976(16) 0.343(18) Uiso 0.30 1 d PD H 1

loop_
_atom_site_aniso_label
_atom_site_aniso_U_11
_atom_site_aniso_U_22
_atom_site_aniso_U_33
_atom_site_aniso_U_23
_atom_site_aniso_U_13
_atom_site_aniso_U_12
Ag1 0.0673(4) 0.0734(4) 0.0407(3) 0.0140(3) 0.0055(3) 0.0161(3)
Ag2 0.0380(3) 0.0522(3) 0.0366(3) 0.0003(2) 0.0053(2) 0.0078(2)
P1 0.0250(7) 0.0510(10) 0.0301(8) -0.0010(7) 0.0035(6) 0.0016(6)
P2 0.0260(7) 0.0526(10) 0.0277(8) -0.0004(7) 0.0035(6) 0.0039(6)
O1 0.0222(18) 0.054(3) 0.029(2) 0.0003(18) 0.0037(15) -0.0001(17)
O2 0.0244(19) 0.064(3) 0.029(2) -0.0020(19) 0.0034(16) 0.0051(19)
O4 0.033(2) 0.065(3) 0.047(3) 0.008(2) 0.006(2) 0.006(2)
O6 0.102(5) 0.053(3) 0.084(5) -0.013(3) 0.025(4) -0.019(3)
O7 0.051(3) 0.106(5) 0.051(3) 0.025(3) 0.003(2) 0.036(3)
O10 0.037(2) 0.038(2) 0.051(3) -0.005(2) 0.0148(19) -0.0062(18)
O12 0.057(3) 0.051(3) 0.055(3) -0.014(2) 0.007(2) -0.010(2)
C1A 0.024(3) 0.040(3) 0.031(3) 0.001(2) 0.006(2) 0.001(2)
C2A 0.027(3) 0.036(3) 0.035(3) 0.002(2) 0.004(2) -0.001(2)
C3A 0.024(3) 0.053(4) 0.038(3) 0.008(3) 0.001(2) -0.002(3)
C4A 0.022(3) 0.061(4) 0.034(3) 0.011(3) 0.002(2) 0.000(3)
C5A 0.028(3) 0.043(3) 0.030(3) 0.002(3) 0.002(2) 0.005(2)
C6A 0.025(3) 0.039(3) 0.033(3) -0.001(2) 0.001(2) 0.001(2)
C7A 0.023(3) 0.110(6) 0.039(4) 0.029(4) 0.006(3) 0.002(3)
C1C 0.033(3) 0.041(3) 0.035(3) 0.000(3) 0.009(2) -0.003(3)
C2C 0.054(4) 0.065(5) 0.059(5) -0.010(4) 0.012(4) 0.016(4)
C3C 0.071(6) 0.099(7) 0.085(7) -0.024(6) 0.035(5) 0.017(5)
C4C 0.097(7) 0.093(7) 0.059(6) -0.020(5) 0.043(5) -0.006(6)
C5C 0.130(9) 0.105(8) 0.033(4) 0.008(5) 0.017(5) 0.014(7)
C6C 0.080(6) 0.079(6) 0.044(4) 0.000(4) 0.008(4) 0.024(5)
C1D 0.032(3) 0.065(5) 0.043(4) -0.016(3) 0.010(3) -0.008(3)
C2D 0.030(4) 0.093(7) 0.175(11) -0.060(7) -0.002(5) -0.006(4)
C3D 0.046(5) 0.129(11) 0.232(17) -0.097(11) 0.028(7) -0.031(6)
C4D 0.072(6) 0.093(7) 0.109(8) -0.045(6) 0.027(6) -0.047(6)
C5D 0.094(7) 0.063(5) 0.060(5) -0.004(4) -0.010(5) -0.016(5)
C6D 0.055(4) 0.055(4) 0.047(4) 0.002(3) -0.006(3) -0.011(3)
C1E 0.036(3) 0.057(4) 0.034(3) -0.006(3) 0.006(3) 0.000(3)
C2E 0.048(4) 0.065(5) 0.043(4) 0.005(3) 0.004(3) -0.005(3)
C3E 0.079(6) 0.049(4) 0.057(5) 0.000(4) 0.012(4) -0.006(4)
C4E 0.079(6) 0.081(7) 0.095(7) -0.020(5) 0.031(5) -0.037(5)
C5E 0.053(5) 0.085(7) 0.188(13) -0.024(8) 0.047(7) -0.019(5)
C6E 0.040(4) 0.068(6) 0.141(9) -0.024(6) 0.028(5) -0.012(4)
C1F 0.034(3) 0.049(4) 0.028(3) -0.001(3) 0.004(2) -0.002(3)
C2F 0.038(4) 0.089(6) 0.038(4) 0.000(4) 0.004(3) 0.014(4)
C3F 0.042(4) 0.107(7) 0.042(4) -0.003(4) 0.014(3) 0.016(4)
C4F 0.052(4) 0.086(6) 0.032(4) -0.004(4) 0.008(3) -0.002(4)
C5F 0.055(4) 0.075(5) 0.033(4) -0.002(3) -0.002(3) 0.013(4)
C6F 0.039(3) 0.062(4) 0.040(4) -0.002(3) 0.003(3) 0.012(3)
C1B 0.036(3) 0.071(5) 0.032(3) 0.011(3) 0.006(3) 0.015(3)
C2B 0.025(3) 0.075(5) 0.019(3) -0.004(3) 0.004(2) 0.004(3)
C3B 0.025(3) 0.053(4) 0.028(3) -0.005(3) 0.009(2) 0.000(3)
C4B 0.026(3) 0.042(3) 0.024(3) 0.002(2) 0.005(2) -0.002(2)
C5B 0.032(3) 0.046(4) 0.035(3) 0.005(3) 0.011(2) -0.005(3)
C6B 0.048(4) 0.043(4) 0.043(4) 0.010(3) 0.013(3) 0.012(3)
C7B 0.025(3) 0.037(3) 0.035(3) 0.000(2) 0.006(2) 0.000(2)
C8B 0.045(4) 0.044(4) 0.053(4) -0.005(3) 0.006(3) 0.008(3)
C9B 0.051(4) 0.070(6) 0.089(7) -0.012(5) -0.003(4) 0.006(4)
C1J 0.054(5) 0.075(6) 0.115(8) -0.009(6) 0.001(5) 0.006(4)
C2J 0.069(6) 0.075(6) 0.089(7) -0.028(5) 0.000(5) 0.018(5)
C3J 0.138(12) 0.089(9) 0.150(13) -0.032(9) 0.015(10) 0.024(8)
C4J 0.109(10) 0.103(10) 0.171(15) -0.047(10) 0.018(10) 0.017(8)
C5J 0.124(11) 0.090(10) 0.24(2) 0.019(11) 0.074(13) -0.002(8)
C6J 0.110(9) 0.081(8) 0.153(12) 0.010(8) 0.048(9) 0.005(7)
C8G 0.046(4) 0.053(4) 0.045(4) 0.003(3) 0.013(3) 0.000(3)
C7G 0.081(6) 0.073(6) 0.051(5) -0.020(4) 0.004(4) -0.019(5)
C1G 0.058(5) 0.062(5) 0.057(5) -0.025(4) 0.003(4) -0.008(4)
C2G 0.088(6) 0.060(5) 0.067(6) -0.014(4) 0.011(5) -0.012(5)
C3G 0.117(9) 0.075(7) 0.079(7) -0.008(5) 0.010(6) -0.026(6)
C4G 0.131(10) 0.070(7) 0.109(9) -0.009(7) 0.004(8) -0.021(7)
C5G 0.159(12) 0.058(7) 0.133(11) -0.042(7) 0.033(9) -0.021(7)
C6G 0.101(8) 0.084(7) 0.095(8) -0.026(6) 0.029(6) -0.014(6)
C10A 0.037(3) 0.066(5) 0.048(4) 0.015(3) 0.005(3) 0.007(3)
C11A 0.048(4) 0.083(6) 0.070(6) 0.021(5) 0.022(4) -0.007(4)
C12A 0.071(5) 0.048(4) 0.069(6) -0.011(4) -0.004(4) -0.002(4)
C13A 0.089(8) 0.101(9) 0.113(10) -0.023(7) -0.005(7) 0.017(7)

loop_
_atom_type_symbol
_atom_type_description
_atom_type_scat_dispersion_real
_atom_type_scat_dispersion_imag
_atom_type_scat_source
C C 0.0033 0.0016 'International Tables Vol C Tables 4.2.6.8 and 6.1.1.4'
H H 0.0000 0.0000 'International Tables Vol C Tables 4.2.6.8 and 6.1.1.4'
O O 0.0106 0.0060 'International Tables Vol C Tables 4.2.6.8 and 6.1.1.4'
F F 0.0171 0.0103 'International Tables Vol C Tables 4.2.6.8 and 6.1.1.4'
P P 0.1023 0.0942 'International Tables Vol C Tables 4.2.6.8 and 6.1.1.4'
Ag Ag -0.8971 1.1015 'International Tables Vol C Tables 4.2.6.8 and 6.1.1.4'
Cl Cl 0.1484 0.1585 'International Tables Vol C Tables 4.2.6.8 and 6.1.1.4'

loop_
_geom_angle_atom_site_label_1
_geom_angle_atom_site_label_2
_geom_angle_atom_site_label_3
_geom_angle
_geom_angle_site_symmetry_1
_geom_angle_site_symmetry_3
O5 Ag1 O3A 91.6(5) . .
O3A Ag1 O5A 108.6(4) . .
O5 Ag1 P1 143.7(3) . .
O3A Ag1 P1 115.5(3) . .
O5A Ag1 P1 133.4(3) . .
O5 Ag1 O3 102.5(5) . .
O5A Ag1 O3 118.3(4) . .
P1 Ag1 O3 107.5(3) . .
O5 Ag1 Ag2 78.4(3) . .
O3A Ag1 Ag2 76.9(3) . .
O5A Ag1 Ag2 74.3(3) . .
P1 Ag1 Ag2 129.07(5) . .
O3 Ag1 Ag2 74.4(3) . .
O6 Ag2 P2 147.22(18) . .
O6 Ag2 O4 92.8(2) . .
P2 Ag2 O4 119.73(13) . .
O6 Ag2 O4 83.4(2) . 7_678
P2 Ag2 O4 106.25(12) . 7_678
O4 Ag2 O4 76.98(17) . 7_678
O6 Ag2 Ag1 76.88(18) . .
P2 Ag2 Ag1 103.70(4) . .
O4 Ag2 Ag1 79.48(12) . .
O4 Ag2 Ag1 148.34(11) 7_678 .
O1 P1 C1D 103.1(2) . .
O1 P1 C1C 100.1(2) . .
C1D P1 C1C 102.7(2) . .
O1 P1 Ag1 115.29(16) . .
C1D P1 Ag1 116.39(18) . .
C1C P1 Ag1 116.93(16) . .
O2 P2 C1E 104.2(2) . .
O2 P2 C1F 98.1(2) . .
C1E P2 C1F 103.0(2) . .
O2 P2 Ag2 120.20(18) . .
C1E P2 Ag2 116.12(15) . .
C1F P2 Ag2 112.53(16) . .
C1A O1 P1 120.9(3) . .
C5A O2 P2 123.4(4) . .
C10A O3 Ag1 126.0(8) . .
C12A O5 Ag1 124.7(9) . .
C10A O3A Ag1 130.4(8) . .
C12A O5A Ag1 122.8(9) . .
C10A O4 Ag2 121.7(4) . .
C10A O4 Ag2 135.0(4) . 7_678
Ag2 O4 Ag2 103.02(17) . 7_678
C12A O6 Ag2 126.5(6) . .
C8HA O7 C1B 121.2(8) . .
C1B O7 C8H 106.2(10) . .
C8G O10 C5B 117.7(5) . .
C8G O12 C7G 116.3(6) . .
C6A C1A C2A 122.3(5) . .
C6A C1A O1 120.5(5) . .
C2A C1A O1 117.2(5) . .
C1A C2A C3A 116.3(5) . .
C1A C2A C7B 122.1(5) . .
C3A C2A C7B 121.6(5) . .
C2A C3A C4A 123.8(5) . .
C5A C4A C3A 117.0(5) . .
C5A C4A C7A 121.8(6) . .
C3A C4A C7A 121.2(5) . .
C6A C5A C4A 121.3(5) . .
C6A C5A O2 121.9(5) . .
C4A C5A O2 116.7(5) . .
C1A C6A C5A 119.3(5) . .
C8A C7A C2B 118.8(7) . 2_657
C8A C7A C4A 115.8(7) . .
C2B C7A C4A 110.2(5) 2_657 .
C2B C7A C8A1 111.1(7) 2_657 .
C4A C7A C8A1 103.1(8) . .
C7A C8A C9A 117.7(10) . .
C1I C9A C8A 105.1(11) . .
C2I C1I C6I 120.0 . .
C2I C1I C9A 118.2(12) . .
C6I C1I C9A 121.8(12) . .
C1I C2I C3I 120.0 . .
C2I C3I C4I 120.0 . .
C3I C4I C5I 120.0 . .
C6I C5I C4I 120.0 . .
C5I C6I C1I 120.0 . .
C9A1 C8A1 C7A 124.0(12) . .
C8A1 C9A1 C1I1 123.3(14) . .
C2I1 C1I1 C6I1 120.0 . .
C2I1 C1I1 C9A1 121.2(14) . .
C6I1 C1I1 C9A1 117.7(14) . .
C1I1 C2I1 C3I1 120.0 . .
C2I1 C3I1 C4I1 120.0 . .
C5I1 C4I1 C3I1 120.0 . .
C4I1 C5I1 C6I1 120.0 . .
C5I1 C6I1 C1I1 120.0 . .
C2C C1C C6C 120.0 . .
C2C C1C P1 117.2(3) . .
C6C C1C P1 122.6(3) . .
C1C C2C C3C 120.0 . .
C2C C3C C4C 120.0 . .
C5C C4C C3C 120.0 . .
C6C C5C C4C 120.0 . .
C5C C6C C1C 120.0 . .
C2D C1D C6D 120.0 . .
C2D C1D P1 117.1(3) . .
C6D C1D P1 122.8(3) . .
C3D C2D C1D 120.0 . .
C4D C3D C2D 120.0 . .
C5D C4D C3D 120.0 . .
C4D C5D C6D 120.0 . .
C5D C6D C1D 120.0 . .
C2E C1E C6E 120.0 . .
C2E C1E P2 121.6(3) . .
C6E C1E P2 118.4(3) . .
C1E C2E C3E 120.0 . .
C2E C3E C4E 120.0 . .
C5E C4E C3E 120.0 . .
C4E C5E C6E 120.0 . .
C5E C6E C1E 120.0 . .
C2F C1F C6F 120.0 . .
C2F C1F P2 123.0(2) . .
C6F C1F P2 117.0(2) . .
C3F C2F C1F 120.0 . .
C2F C3F C4F 120.0 . .
C5F C4F C3F 120.0 . .
C4F C5F C6F 120.0 . .
C5F C6F C1F 120.0 . .
C6B C1B C2B 122.9(6) . .
C6B C1B O7 118.1(7) . .
C2B C1B O7 118.8(6) . .
C1B C2B C3B 117.1(6) . .
C1B C2B C7A 120.0(6) . 2_657
C3B C2B C7A 122.9(7) . 2_657
C2B C3B C4B 123.4(6) . .
C5B C4B C3B 115.9(5) . .
C5B C4B C7B 120.1(5) . .
C3B C4B C7B 124.0(5) . .
C6B C5B C4B 122.5(6) . .
C6B C5B O10 121.3(6) . .
C4B C5B O10 116.1(5) . .
C1B C6B C5B 118.1(6) . .
C2A C7B C4B 111.3(5) . .
C2A C7B C8B 111.1(5) . .
C4B C7B C8B 112.8(5) . .
C9B C8B C7B 116.2(6) . .
C8B C9B C1J 110.9(6) . .
C2J C1J C6J 120.0 . .
C2J C1J C9B 118.3(6) . .
C6J C1J C9B 121.6(6) . .
C1J C2J C3J 120.0 . .
C4J C3J C2J 120.0 . .
C3J C4J C5J 120.0 . .
C6J C5J C4J 120.0 . .
C5J C6J C1J 120.0 . .
O11 C8G O12 127.9(9) . .
O11B C8G O12 125.3(8) . .
O11 C8G O10 123.4(9) . .
O11B C8G O10 127.0(8) . .
O12 C8G O10 106.1(5) . .
O12 C7G C1G 112.0(6) . .
C2G C1G C6G 120.0 . .
C2G C1G C7G 120.7(5) . .
C6G C1G C7G 119.2(5) . .
C3G C2G C1G 120.0 . .
C4G C3G C2G 120.0 . .
C3G C4G C5G 120.0 . .
C6G C5G C4G 120.0 . .
C5G C6G C1G 120.0 . .
C8H O9 C7H 104.2(17) . .
O8 C8H O9 133(2) . .
O8 C8H O7 129(2) . .
O9 C8H O7 96.7(16) . .
C1H C7H O9 106(2) . .
C2H C1H C6H 120.0 . .
C2H C1H C7H 113(2) . .
C6H C1H C7H 127(2) . .
C3H C2H C1H 120.0 . .
C2H C3H C4H 120.0 . .
C5H C4H C3H 120.0 . .
C4H C5H C6H 120.0 . .
C5H C6H C1H 120.0 . .
C8HA O9A C7HA 115.3(13) . .
O9A C8HA O8A 127.9(13) . .
O9A C8HA O7 117.3(11) . .
O8A C8HA O7 114.5(12) . .
O9A C7HA C1HA 110.3(16) . .
C2HA C1HA C6HA 120.0 . .
C2HA C1HA C7HA 118.7(15) . .
C6HA C1HA C7HA 121.3(15) . .
C3HA C2HA C1HA 120.0 . .
C4HA C3HA C2HA 120.0 . .
C3HA C4HA C5HA 120.0 . .
C6HA C5HA C4HA 120.0 . .
C5HA C6HA C1HA 120.0 . .
C2HB C1HB C6HB 120.0 . .
C2HB C1HB C7HB 128(2) . .
C6HB C1HB C7HB 112(2) . .
C3HB C2HB C1HB 120.0 . .
C4HB C3HB C2HB 120.0 . .
C3HB C4HB C5HB 120.0 . .
C6HB C5HB C4HB 120.0 . .
C5HB C6HB C1HB 120.0 . .
O3 C10A O4 131.9(8) . .
O4 C10A O3A 125.5(8) . .
O3 C10A C11A 111.4(8) . .
O4 C10A C11A 115.1(6) . .
O3A C10A C11A 118.1(8) . .
F2A C11A F3A 107.4(9) . .
F1 C11A F3 112.5(10) . .
F1 C11A F2 101.5(9) . .
F3 C11A F2 108.4(9) . .
F2A C11A F1A 100.6(10) . .
F3A C11A F1A 107.7(9) . .
F2A C11A C10A 117.8(9) . .
F1 C11A C10A 110.5(8) . .
F3A C11A C10A 114.6(7) . .
F3 C11A C10A 115.6(7) . .
F2 C11A C10A 107.4(7) . .
F1A C11A C10A 107.4(8) . .
O5A C12A O6 127.5(9) . .
O6 C12A O5 126.9(9) . .
O5A C12A C13A 114.1(9) . .
O6 C12A C13A 115.7(9) . .
O5 C12A C13A 113.5(9) . .
F5 C13A F6 110.6(16) . .
F5 C13A F4 112.2(17) . .
F6 C13A F4 100.4(13) . .
F6A C13A F4A 110.9(16) . .
F6A C13A F5A 113.4(15) . .
F4A C13A F5A 97.1(12) . .
F6A C13A C12A 113.5(13) . .
F5 C13A C12A 108.6(15) . .
F6 C13A C12A 110.7(10) . .
F4 C13A C12A 114.3(11) . .
F4A C13A C12A 111.5(10) . .
F5A C13A C12A 109.2(11) . .
Cl11 C100 Cl12 101.8(9) . .
Cl11 C100 Cl10 88.2(12) . .
Cl12 C100 Cl10 96.6(12) . .
Cl20 C200 Cl22 105(2) . .
Cl20 C200 Cl21 122(3) . .
Cl22 C200 Cl21 107.7(17) . .

loop_
_geom_bond_atom_site_label_1
_geom_bond_atom_site_label_2
_geom_bond_distance
_geom_bond_site_symmetry_2
Ag1 O5 2.148(13) .
Ag1 O3A 2.247(11) .
Ag1 O5A 2.276(12) .
Ag1 P1 2.3650(17) .
Ag1 O3 2.430(11) .
Ag1 Ag2 3.2140(8) .
Ag2 O6 2.214(6) .
Ag2 P2 2.3423(17) .
Ag2 O4 2.370(4) .
Ag2 O4 2.569(5) 7_678
P1 O1 1.632(4) .
P1 C1D 1.800(4) .
P1 C1C 1.802(4) .
P2 O2 1.637(4) .
P2 C1E 1.805(4) .
P2 C1F 1.806(3) .
O1 C1A 1.393(7) .
O2 C5A 1.390(7) .
O3 C10A 1.172(13) .
O5 C12A 1.323(15) .
O3A C10A 1.318(14) .
O5A C12A 1.203(14) .
O4 C10A 1.245(8) .
O4 Ag2 2.569(5) 7_678
O6 C12A 1.230(10) .
O7 C8HA 1.301(14) .
O7 C1B 1.410(8) .
O7 C8H 1.56(2) .
O10 C8G 1.355(8) .
O10 C5B 1.390(7) .
O12 C8G 1.321(8) .
O12 C7G 1.440(9) .
C1A C6A 1.377(8) .
C1A C2A 1.386(8) .
C2A C3A 1.386(8) .
C2A C7B 1.520(8) .
C3A C4A 1.392(9) .
C4A C5A 1.388(8) .
C4A C7A 1.526(8) .
C5A C6A 1.380(8) .
C7A C8A 1.474(9) .
C7A C2B 1.522(9) 2_657
C7A C8A1 1.601(9) .
C8A C9A 1.518(9) .
C9A C1I 1.468(19) .
C1I C2I 1.3900 .
C1I C6I 1.3900 .
C2I C3I 1.3900 .
C3I C4I 1.3900 .
C4I C5I 1.3900 .
C5I C6I 1.3900 .
C8A1 C9A1 1.555(10) .
C9A1 C1I1 1.57(2) .
C1I1 C2I1 1.3900 .
C1I1 C6I1 1.3900 .
C2I1 C3I1 1.3900 .
C3I1 C4I1 1.3900 .
C4I1 C5I1 1.3900 .
C5I1 C6I1 1.3900 .
C1C C2C 1.3900 .
C1C C6C 1.3900 .
C2C C3C 1.3900 .
C3C C4C 1.3900 .
C4C C5C 1.3900 .
C5C C6C 1.3900 .
C1D C2D 1.3900 .
C1D C6D 1.3900 .
C2D C3D 1.3900 .
C3D C4D 1.3900 .
C4D C5D 1.3900 .
C5D C6D 1.3900 .
C1E C2E 1.3900 .
C1E C6E 1.3900 .
C2E C3E 1.3900 .
C3E C4E 1.3900 .
C4E C5E 1.3900 .
C5E C6E 1.3900 .
C1F C2F 1.3900 .
C1F C6F 1.3900 .
C2F C3F 1.3900 .
C3F C4F 1.3900 .
C4F C5F 1.3900 .
C5F C6F 1.3900 .
C1B C6B 1.371(10) .
C1B C2B 1.373(10) .
C2B C3B 1.386(8) .
C2B C7A 1.522(9) 2_657
C3B C4B 1.400(8) .
C4B C5B 1.389(9) .
C4B C7B 1.528(8) .
C5B C6B 1.388(9) .
C7B C8B 1.536(9) .
C8B C9B 1.495(10) .
C9B C1J 1.536(10) .
C1J C2J 1.3900 .
C1J C6J 1.3900 .
C2J C3J 1.3900 .
C3J C4J 1.3900 .
C4J C5J 1.3900 .
C5J C6J 1.3900 .
C8G O11 1.160(14) .
C8G O11B 1.226(13) .
C7G C1G 1.515(10) .
C1G C2G 1.3900 .
C1G C6G 1.3900 .
C2G C3G 1.3900 .
C3G C4G 1.3900 .
C4G C5G 1.3900 .
C5G C6G 1.3900 .
O8 C8H 1.08(2) .
O9 C8H 1.42(3) .
O9 C7H 1.56(3) .
C7H C1H 1.46(3) .
C1H C2H 1.3900 .
C1H C6H 1.3900 .
C2H C3H 1.3900 .
C3H C4H 1.3900 .
C4H C5H 1.3900 .
C5H C6H 1.3900 .
O9A C8HA 1.209(16) .
O9A C7HA 1.42(2) .
O8A C8HA 1.258(17) .
C7HA C1HA 1.54(3) .
C1HA C2HA 1.3900 .
C1HA C6HA 1.3900 .
C2HA C3HA 1.3900 .
C3HA C4HA 1.3900 .
C4HA C5HA 1.3900 .
C5HA C6HA 1.3900 .
C7HB C1HB 1.56(4) .
C1HB C2HB 1.3900 .
C1HB C6HB 1.3900 .
C2HB C3HB 1.3900 .
C3HB C4HB 1.3900 .
C4HB C5HB 1.3900 .
C5HB C6HB 1.3900 .
C10A C11A 1.542(10) .
C11A F2A 1.267(12) .
C11A F1 1.273(12) .
C11A F3A 1.317(11) .
C11A F3 1.321(11) .
C11A F2 1.419(11) .
C11A F1A 1.424(12) .
C12A C13A 1.538(14) .
C13A F6A 1.284(16) .
C13A F5 1.319(17) .
C13A F6 1.328(13) .
C13A F4 1.333(14) .
C13A F4A 1.350(14) .
C13A F5A 1.373(14) .
Cl11 C100 1.791(15) .
Cl12 C100 1.864(15) .
C100 Cl10 1.887(18) .
C200 Cl20 1.75(2) .
C200 Cl22 1.77(2) .
C200 Cl21 1.79(2) .
